data_7009909
loop_
_publ_author_name
'Georgopoulou, Alexandra S.'
'Mingos, D. Michael P.'
'White, Andrew J. P.'
'Williams, David J.'
'Horrocks, Benjamin R.'
'Houlton, Andrew'

_publ_section_title
;
 Bifunctional ferrocene derivatives for molecular recognition of DNA
 duplexes
;
_journal_issue 17
_journal_name_full 'Journal of the Chemical Society, Dalton Transactions'
_journal_page_first 2969
_journal_paper_doi 10.1039/b004295l
_journal_year 2000
_chemical_formula_sum 'C18 H16 Fe N2 O2'
_chemical_formula_weight 348.18
_chemical_name_systematic
; 
 ? 
;
_space_group_IT_number 2
_symmetry_cell_setting triclinic
_symmetry_space_group_name_Hall '-P 1'
_symmetry_space_group_name_H-M 'P -1'
_atom_sites_solution_hydrogens geom
_atom_sites_solution_primary direct
_atom_sites_solution_secondary difmap
_audit_creation_method SHELXL
_cell_angle_alpha 116.293(6)
_cell_angle_beta 93.363(5)
_cell_angle_gamma 102.472(6)
_cell_formula_units_Z 2
_cell_length_a 8.1474(4)
_cell_length_b 9.5438(10)
_cell_length_c 10.7708(7)
_cell_measurement_reflns_used 31
_cell_measurement_temperature 293(2)
_cell_measurement_theta_max 36.74
_cell_measurement_theta_min 11.35
_cell_volume 721.66(11)
_computing_cell_refinement 'Siemens XSCANS'
_computing_data_collection 'Siemens XSCANS'
_computing_data_reduction 'Siemens SHELXTL'
_computing_molecular_graphics 'Siemens SHELXTL'
_computing_publication_material 'Siemens SHELXTL'
_computing_structure_refinement 'SHELXL-93 (Sheldrick, 1993)'
_computing_structure_solution 'SHELXS-86 (Sheldrick, 1990)'
_diffrn_ambient_temperature 293(2)
_diffrn_measurement_device 'Siemens P4'
_diffrn_measurement_method '\w scans'
_diffrn_radiation_monochromator graphite
_diffrn_radiation_source 'fine-focus sealed tube'
_diffrn_radiation_type CuK\a
_diffrn_radiation_wavelength 1.54178
_diffrn_reflns_av_R_equivalents 0.0427
_diffrn_reflns_av_sigmaI/netI 0.0428
_diffrn_reflns_limit_h_max 9
_diffrn_reflns_limit_h_min -6
_diffrn_reflns_limit_k_max 9
_diffrn_reflns_limit_k_min -9
_diffrn_reflns_limit_l_max 12
_diffrn_reflns_limit_l_min -12
_diffrn_reflns_number 2207
_diffrn_reflns_theta_max 59.93
_diffrn_reflns_theta_min 4.65
_diffrn_standards_interval_count 97
_diffrn_standards_number 3
_exptl_absorpt_coefficient_mu 8.476
_exptl_absorpt_correction_type none
_exptl_crystal_colour Orange
_exptl_crystal_density_diffrn 1.602
_exptl_crystal_description prisms
_exptl_crystal_F_000 360
_exptl_crystal_size_max 0.33
_exptl_crystal_size_mid 0.17
_exptl_crystal_size_min 0.13
_refine_diff_density_max 0.550
_refine_diff_density_min -0.411
_refine_diff_density_rms 0.067
_refine_ls_extinction_coef 0.0051(8)
_refine_ls_extinction_expression Fc^*^=kFc[1+0.001xFc^2^\l^3^/sin(2\q)]^-1/4^
_refine_ls_extinction_method SHELXL
_refine_ls_goodness_of_fit_all 1.065
_refine_ls_goodness_of_fit_obs 1.095
_refine_ls_matrix_type full
_refine_ls_number_parameters 209
_refine_ls_number_reflns 1975
_refine_ls_number_restraints 0
_refine_ls_restrained_S_all 1.072
_refine_ls_restrained_S_obs 1.095
_refine_ls_R_factor_all 0.0538
_refine_ls_R_factor_obs 0.0440
_refine_ls_shift/esd_max 0.000
_refine_ls_shift/esd_mean 0.000
_refine_ls_structure_factor_coef Fsqd
_refine_ls_weighting_details 'w=1/[\s^2^(Fo^2^)+(0.0658P)^2^+0.2211P] where P=(Fo^2^+2Fc^2^)/3'
_refine_ls_weighting_scheme calc
_refine_ls_wR_factor_all 0.1108
_refine_ls_wR_factor_obs 0.1048
_reflns_number_observed 1772
_reflns_number_total 2038
_reflns_observed_criterion >2sigma(I)
_cod_data_source_file b004295l.txt
_cod_data_source_block MM9902
_cod_depositor_comments
;
The following automatic conversions were performed:
'_symmetry_cell_setting' value 'Triclinic' changed to 'triclinic'
according to '/home/saulius/struct/CIF-dictionaries/cif_core.dic'
dictionary named 'cif_core.dic' version 2.4.1 from 2010-06-29.

Automatic conversion script
Id: cif_fix_enum 1527 2010-12-29 10:47:43Z saulius 

The following automatic conversions were performed:

'_refine_ls_weighting_scheme' value 'calc
w=1/[\s^2^(Fo^2^)+(0.0658P)^2^+0.2211P] where P=(Fo^2^+2Fc^2^)/3' was
changed to 'calc'. New tag '_refine_ls_weighting_details' was
created. The value of the new tag was set to
'w=1/[\s^2^(Fo^2^)+(0.0658P)^2^+0.2211P] where P=(Fo^2^+2Fc^2^)/3'.

Automatic conversion script
Id: cif_fix_values 3143 2015-03-26 13:38:13Z robertas 
;
_cod_original_cell_volume 721.66(10)
_cod_original_sg_symbol_H-M P-1
_cod_original_formula_sum 'C18 H16 N2 O2 Fe'
_cod_database_code 7009909

loop_
_symmetry_equiv_pos_as_xyz
'x, y, z'
'-x, -y, -z'

loop_
_atom_site_aniso_label
_atom_site_aniso_U_11
_atom_site_aniso_U_22
_atom_site_aniso_U_33
_atom_site_aniso_U_23
_atom_site_aniso_U_13
_atom_site_aniso_U_12
Fe 0.0311(3) 0.0383(3) 0.0437(3) 0.0270(2) 0.0087(2) 0.0053(2)
C1 0.042(2) 0.048(2) 0.058(2) 0.031(2) 0.017(2) 0.018(2)
C2 0.035(2) 0.069(3) 0.065(3) 0.043(2) 0.020(2) 0.012(2)
C3 0.033(2) 0.062(3) 0.060(2) 0.037(2) 0.007(2) -0.007(2)
C4 0.034(2) 0.047(2) 0.049(2) 0.028(2) 0.007(2) 0.005(2)
C5 0.030(2) 0.042(2) 0.050(2) 0.028(2) 0.0068(15) 0.012(2)
C6 0.039(2) 0.056(2) 0.042(2) 0.025(2) 0.003(2) 0.013(2)
C7 0.051(2) 0.078(3) 0.050(2) 0.043(2) 0.012(2) 0.020(2)
C8 0.057(3) 0.058(3) 0.073(3) 0.051(2) 0.020(2) 0.017(2)
C9 0.042(2) 0.048(2) 0.053(2) 0.032(2) 0.011(2) 0.015(2)
C10 0.028(2) 0.052(2) 0.044(2) 0.024(2) 0.0030(14) 0.011(2)
C11 0.042(2) 0.033(2) 0.056(2) 0.029(2) 0.014(2) 0.009(2)
C12 0.029(2) 0.044(2) 0.055(2) 0.027(2) 0.005(2) 0.001(2)
N13 0.0302(15) 0.043(2) 0.052(2) 0.0320(15) 0.0116(13) 0.0054(13)
C14 0.028(2) 0.038(2) 0.051(2) 0.033(2) 0.0129(14) 0.0041(15)
C15 0.035(2) 0.051(2) 0.056(2) 0.037(2) 0.013(2) 0.015(2)
C16 0.036(2) 0.052(2) 0.050(2) 0.035(2) 0.007(2) 0.005(2)
C17 0.036(2) 0.039(2) 0.052(2) 0.030(2) 0.013(2) 0.005(2)
C18 0.039(2) 0.048(2) 0.060(2) 0.034(2) 0.015(2) 0.016(2)
C19 0.031(2) 0.049(2) 0.055(2) 0.035(2) 0.008(2) 0.008(2)
N20 0.053(2) 0.040(2) 0.059(2) 0.029(2) 0.013(2) 0.007(2)
O21 0.071(2) 0.060(2) 0.062(2) 0.025(2) -0.002(2) 0.009(2)
O22 0.077(2) 0.057(2) 0.075(2) 0.028(2) 0.022(2) 0.028(2)

loop_
_atom_site_label
_atom_site_type_symbol
_atom_site_fract_x
_atom_site_fract_y
_atom_site_fract_z
_atom_site_U_iso_or_equiv
_atom_site_thermal_displace_type
_atom_site_occupancy
_atom_site_calc_flag
_atom_site_refinement_flags
_atom_site_disorder_group
Fe Fe 0.39306(7) 0.20116(7) 0.24578(6) 0.0352(2) Uani 1 d . .
C1 C 0.5091(5) 0.0275(5) 0.2292(5) 0.0455(9) Uani 1 d . .
H1A H 0.4758(5) -0.0808(5) 0.1609(5) 0.055 Uiso 1 calc R .
C2 C 0.6274(5) 0.1548(6) 0.2221(5) 0.0517(10) Uani 1 d . .
H2A H 0.6854(5) 0.1446(6) 0.1480(5) 0.062 Uiso 1 calc R .
C3 C 0.6429(5) 0.3006(6) 0.3469(5) 0.0516(10) Uani 1 d . .
H3A H 0.7124(5) 0.4023(6) 0.3685(5) 0.062 Uiso 1 calc R .
C4 C 0.5343(5) 0.2651(5) 0.4334(4) 0.0422(9) Uani 1 d . .
H4A H 0.5206(5) 0.3388(5) 0.5216(4) 0.051 Uiso 1 calc R .
C5 C 0.4495(5) 0.0949(5) 0.3599(4) 0.0376(8) Uani 1 d . .
C6 C 0.1789(5) 0.0791(5) 0.0974(4) 0.0453(9) Uani 1 d . .
H6A H 0.1483(5) -0.0307(5) 0.0330(4) 0.054 Uiso 1 calc R .
C7 C 0.2733(6) 0.2052(6) 0.0752(5) 0.0540(11) Uani 1 d . .
H7A H 0.3160(6) 0.1934(6) -0.0060(5) 0.065 Uiso 1 calc R .
C8 C 0.2918(6) 0.3527(6) 0.1976(5) 0.0541(11) Uani 1 d . .
H8A H 0.3500(6) 0.4549(6) 0.2112(5) 0.065 Uiso 1 calc R .
C9 C 0.2064(5) 0.3193(5) 0.2975(4) 0.0436(9) Uani 1 d . .
H9A H 0.1973(5) 0.3952(5) 0.3865(4) 0.052 Uiso 1 calc R .
C10 C 0.1379(5) 0.1480(5) 0.2354(4) 0.0406(8) Uani 1 d . .
C11 C 0.3047(5) 0.0024(5) 0.3994(4) 0.0405(8) Uani 1 d . .
H11A H 0.2621(5) -0.1072(5) 0.3227(4) 0.049 Uiso 1 calc R .
H11B H 0.3489(5) -0.0050(5) 0.4813(4) 0.049 Uiso 1 calc R .
C12 C 0.0532(5) 0.0507(5) 0.3047(4) 0.0428(9) Uani 1 d . .
H12A H -0.0511(5) 0.0801(5) 0.3306(4) 0.051 Uiso 1 calc R .
H12B H 0.0223(5) -0.0637(5) 0.2373(4) 0.051 Uiso 1 calc R .
N13 N 0.1623(4) 0.0767(4) 0.4305(3) 0.0385(7) Uani 1 d . .
C14 C 0.1672(4) 0.2012(4) 0.5623(4) 0.0355(8) Uani 1 d . .
C15 C 0.2970(5) 0.2448(5) 0.6762(4) 0.0417(9) Uani 1 d . .
H15A H 0.3804(5) 0.1889(5) 0.6618(4) 0.050 Uiso 1 calc R .
C16 C 0.3023(5) 0.3682(5) 0.8080(4) 0.0427(9) Uani 1 d . .
H16A H 0.3890(5) 0.3955(5) 0.8815(4) 0.051 Uiso 1 calc R .
C17 C 0.1796(5) 0.4511(5) 0.8311(4) 0.0396(8) Uani 1 d . .
C18 C 0.0482(5) 0.4109(5) 0.7235(5) 0.0443(9) Uani 1 d . .
H18A H -0.0355(5) 0.4665(5) 0.7407(5) 0.053 Uiso 1 calc R .
C19 C 0.0421(5) 0.2880(5) 0.5908(4) 0.0416(9) Uani 1 d . .
H19A H -0.0459(5) 0.2618(5) 0.5187(4) 0.050 Uiso 1 calc R .
N20 N 0.1898(5) 0.5858(4) 0.9694(4) 0.0489(8) Uani 1 d . .
O21 O 0.3077(5) 0.6184(4) 1.0636(4) 0.0677(9) Uani 1 d . .
O22 O 0.0819(5) 0.6614(4) 0.9870(4) 0.0686(9) Uani 1 d . .

loop_
_atom_type_symbol
_atom_type_description
_atom_type_scat_dispersion_real
_atom_type_scat_dispersion_imag
_atom_type_scat_source
C C 0.0181 0.0091 'International Tables Vol C Tables 4.2.6.8 and 6.1.1.4'
H H 0.0000 0.0000 'International Tables Vol C Tables 4.2.6.8 and 6.1.1.4'
N N 0.0311 0.0180 'International Tables Vol C Tables 4.2.6.8 and 6.1.1.4'
O O 0.0492 0.0322 'International Tables Vol C Tables 4.2.6.8 and 6.1.1.4'
Fe Fe -1.1336 3.1974 'International Tables Vol C Tables 4.2.6.8 and 6.1.1.4'

loop_
_geom_angle_atom_site_label_1
_geom_angle_atom_site_label_2
_geom_angle_atom_site_label_3
_geom_angle
_geom_angle_site_symmetry_1
_geom_angle_site_symmetry_3
_geom_angle_publ_flag
C5 Fe C10 98.6(2) . . ?
C5 Fe C6 115.9(2) . . ?
C10 Fe C6 41.4(2) . . ?
C5 Fe C1 41.6(2) . . ?
C10 Fe C1 117.5(2) . . ?
C6 Fe C1 104.3(2) . . ?
C5 Fe C4 41.7(2) . . ?
C10 Fe C4 116.0(2) . . ?
C6 Fe C4 152.4(2) . . ?
C1 Fe C4 69.6(2) . . ?
C5 Fe C8 157.0(2) . . ?
C10 Fe C8 68.8(2) . . ?
C6 Fe C8 68.0(2) . . ?
C1 Fe C8 161.3(2) . . ?
C4 Fe C8 125.2(2) . . ?
C5 Fe C9 117.3(2) . . ?
C10 Fe C9 41.1(2) . . ?
C6 Fe C9 68.9(2) . . ?
C1 Fe C9 154.2(2) . . ?
C4 Fe C9 104.4(2) . . ?
C8 Fe C9 40.9(2) . . ?
C5 Fe C7 154.4(2) . . ?
C10 Fe C7 68.9(2) . . ?
C6 Fe C7 40.3(2) . . ?
C1 Fe C7 123.1(2) . . ?
C4 Fe C7 163.9(2) . . ?
C8 Fe C7 40.3(2) . . ?
C9 Fe C7 68.6(2) . . ?
C5 Fe C3 69.1(2) . . ?
C10 Fe C3 154.9(2) . . ?
C6 Fe C3 163.6(2) . . ?
C1 Fe C3 68.5(2) . . ?
C4 Fe C3 40.7(2) . . ?
C8 Fe C3 114.0(2) . . ?
C9 Fe C3 124.0(2) . . ?
C7 Fe C3 130.5(2) . . ?
C5 Fe C2 69.0(2) . . ?
C10 Fe C2 156.6(2) . . ?
C6 Fe C2 125.0(2) . . ?
C1 Fe C2 40.5(2) . . ?
C4 Fe C2 68.5(2) . . ?
C8 Fe C2 129.1(2) . . ?
C9 Fe C2 162.3(2) . . ?
C7 Fe C2 113.6(2) . . ?
C3 Fe C2 40.3(2) . . ?
C2 C1 C5 107.8(4) . . ?
C2 C1 Fe 70.9(3) . . ?
C5 C1 Fe 68.1(2) . . ?
C1 C2 C3 108.5(4) . . ?
C1 C2 Fe 68.6(2) . . ?
C3 C2 Fe 69.8(2) . . ?
C2 C3 C4 108.4(4) . . ?
C2 C3 Fe 69.9(2) . . ?
C4 C3 Fe 68.7(2) . . ?
C3 C4 C5 107.5(4) . . ?
C3 C4 Fe 70.7(2) . . ?
C5 C4 Fe 68.0(2) . . ?
C1 C5 C4 107.8(3) . . ?
C1 C5 C11 124.1(4) . . ?
C4 C5 C11 127.6(3) . . ?
C1 C5 Fe 70.3(2) . . ?
C4 C5 Fe 70.3(2) . . ?
C11 C5 Fe 118.6(3) . . ?
C7 C6 C10 108.5(4) . . ?
C7 C6 Fe 70.7(2) . . ?
C10 C6 Fe 68.9(2) . . ?
C6 C7 C8 108.0(4) . . ?
C6 C7 Fe 68.9(2) . . ?
C8 C7 Fe 69.6(2) . . ?
C7 C8 C9 108.8(4) . . ?
C7 C8 Fe 70.1(3) . . ?
C9 C8 Fe 69.6(2) . . ?
C10 C9 C8 107.1(4) . . ?
C10 C9 Fe 68.4(2) . . ?
C8 C9 Fe 69.5(2) . . ?
C9 C10 C6 107.6(4) . . ?
C9 C10 C12 127.5(4) . . ?
C6 C10 C12 124.7(4) . . ?
C9 C10 Fe 70.6(2) . . ?
C6 C10 Fe 69.7(2) . . ?
C12 C10 Fe 120.3(3) . . ?
N13 C11 C5 113.7(3) . . ?
N13 C12 C10 113.2(3) . . ?
C14 N13 C11 120.8(3) . . ?
C14 N13 C12 122.1(3) . . ?
C11 N13 C12 113.6(3) . . ?
N13 C14 C19 122.0(3) . . ?
N13 C14 C15 121.0(3) . . ?
C19 C14 C15 117.0(4) . . ?
C16 C15 C14 121.3(4) . . ?
C17 C16 C15 120.0(4) . . ?
C16 C17 C18 120.9(4) . . ?
C16 C17 N20 119.7(4) . . ?
C18 C17 N20 119.4(4) . . ?
C19 C18 C17 119.6(4) . . ?
C18 C19 C14 121.2(4) . . ?
O22 N20 O21 123.1(4) . . ?
O22 N20 C17 118.8(4) . . ?
O21 N20 C17 118.1(4) . . ?

loop_
_geom_bond_atom_site_label_1
_geom_bond_atom_site_label_2
_geom_bond_distance
_geom_bond_site_symmetry_2
_geom_bond_publ_flag
Fe C5 1.998(4) . ?
Fe C10 2.015(4) . ?
Fe C6 2.025(4) . ?
Fe C1 2.026(4) . ?
Fe C4 2.028(4) . ?
Fe C8 2.042(4) . ?
Fe C9 2.044(4) . ?
Fe C7 2.049(4) . ?
Fe C3 2.054(4) . ?
Fe C2 2.056(4) . ?
C1 C2 1.413(6) . ?
C1 C5 1.430(6) . ?
C2 C3 1.416(7) . ?
C3 C4 1.418(6) . ?
C4 C5 1.434(6) . ?
C5 C11 1.515(5) . ?
C6 C7 1.404(7) . ?
C6 C10 1.429(6) . ?
C7 C8 1.408(7) . ?
C8 C9 1.427(6) . ?
C9 C10 1.423(6) . ?
C10 C12 1.514(6) . ?
C11 N13 1.467(5) . ?
C12 N13 1.468(5) . ?
N13 C14 1.381(5) . ?
C14 C19 1.412(5) . ?
C14 C15 1.415(5) . ?
C15 C16 1.376(6) . ?
C16 C17 1.372(6) . ?
C17 C18 1.385(6) . ?
C17 N20 1.457(5) . ?
C18 C19 1.380(6) . ?
N20 O22 1.225(5) . ?
N20 O21 1.235(5) . ?
